data_4083319
loop_
_publ_author_name
'Ju, Chuan-Chuan'
'Zhang, An-Guo'
'Sun, Hao-Ling'
'Wang, Ke-Zhi'
'Jiang, Wei-Li'
'Bian, Zu-Qiang'
'Huang, Chun-Hui'

_publ_section_title
;
 Synthesis, Crystal Structure, and Optical and Photoelectrochemical
 Properties of a N&#x2229;O&#x2212; Rhenium(I) Complex
;
_journal_coden_ASTM ORGND7
_journal_issue 4
_journal_name_full Organometallics
_journal_page_first 712
_journal_page_last 716
_journal_paper_doi 10.1021/om100311b
_journal_volume 30
_journal_year 2011
_chemical_formula_sum 'C27 H18 N3 O4 Re'
_chemical_formula_weight 634.39
_space_group_IT_number 9
_symmetry_space_group_name_Hall 'C -2yc'
_symmetry_space_group_name_H-M 'C 1 c 1'
_atom_sites_solution_hydrogens geom
_atom_sites_solution_primary direct
_atom_sites_solution_secondary difmap
_audit_creation_method SHELXL-97
_cell_angle_alpha 90.00
_cell_angle_beta 104.28(3)
_cell_angle_gamma 90.00
_cell_formula_units_Z 16
_cell_length_a 24.126(5)
_cell_length_b 26.246(5)
_cell_length_c 15.483(3)
_cell_measurement_temperature 293(2)
_cell_volume 9501(3)
_computing_structure_refinement 'SHELXL-97 (Sheldrick, 1997)'
_computing_structure_solution 'SHELXS-97 (Sheldrick, 1990)'
_diffrn_ambient_temperature 293(2)
_diffrn_measured_fraction_theta_full 0.987
_diffrn_measured_fraction_theta_max 0.987
_diffrn_radiation_monochromator graphite
_diffrn_radiation_source 'fine-focus sealed tube'
_diffrn_radiation_type MoK\a
_diffrn_radiation_wavelength 0.71073
_diffrn_reflns_av_R_equivalents 0.0187
_diffrn_reflns_av_sigmaI/netI 0.0283
_diffrn_reflns_limit_h_max 31
_diffrn_reflns_limit_h_min -32
_diffrn_reflns_limit_k_max 34
_diffrn_reflns_limit_k_min -34
_diffrn_reflns_limit_l_max 19
_diffrn_reflns_limit_l_min -20
_diffrn_reflns_number 46491
_diffrn_reflns_theta_full 28.31
_diffrn_reflns_theta_max 28.31
_diffrn_reflns_theta_min 1.17
_exptl_absorpt_coefficient_mu 5.155
_exptl_crystal_density_diffrn 1.774
_exptl_crystal_density_method 'not measured'
_exptl_crystal_F_000 4924
_refine_diff_density_max 0.775
_refine_diff_density_min -0.646
_refine_diff_density_rms 0.063
_refine_ls_abs_structure_details 'Flack H D (1983), Acta Cryst. A39, 876-881'
_refine_ls_abs_structure_Flack 0.00
_refine_ls_extinction_method none
_refine_ls_goodness_of_fit_ref 0.948
_refine_ls_hydrogen_treatment mixed
_refine_ls_matrix_type full
_refine_ls_number_parameters 1261
_refine_ls_number_reflns 20995
_refine_ls_number_restraints 2
_refine_ls_restrained_S_all 0.948
_refine_ls_R_factor_all 0.0592
_refine_ls_R_factor_gt 0.0194
_refine_ls_shift/su_max 4.128
_refine_ls_shift/su_mean 0.659
_refine_ls_structure_factor_coef Fsqd
_refine_ls_weighting_details 'calc w=1/[\s^2^(Fo^2^)+(0.0186P)^2^+11.1827P] where P=(Fo^2^+2Fc^2^)/3'
_refine_ls_weighting_scheme calc
_refine_ls_wR_factor_gt 0.0438
_refine_ls_wR_factor_ref 0.0568
_reflns_number_gt 8949
_reflns_number_total 20995
_reflns_threshold_expression >2sigma(I)
_cod_data_source_file om100311b_si_002.cif
_cod_data_source_block 2
_cod_database_code 4083319

loop_
_symmetry_equiv_pos_as_xyz
'x, y, z'
'x, -y, z+1/2'
'x+1/2, y+1/2, z'
'x+1/2, -y+1/2, z+1/2'

loop_
_atom_site_label
_atom_site_type_symbol
_atom_site_fract_x
_atom_site_fract_y
_atom_site_fract_z
_atom_site_U_iso_or_equiv
_atom_site_adp_type
_atom_site_occupancy
_atom_site_symmetry_multiplicity
_atom_site_calc_flag
_atom_site_refinement_flags
Re1 Re 0.35804(3) 0.22304(3) 0.01313(4) 0.03823(19) Uani 1 1 d .
Re2 Re 0.14944(3) 0.02699(3) 0.36810(4) 0.0383(2) Uani 1 1 d .
Re3 Re 0.14949(3) 0.47301(3) 0.86815(4) 0.03824(19) Uani 1 1 d .
Re4 Re 0.35805(3) 0.72307(3) 0.01310(4) 0.03816(19) Uani 1 1 d .
C1 C 0.4339(7) 0.0857(7) 0.1688(13) 0.028(5) Uani 1 1 d .
C2 C 0.4562(7) 0.0634(5) 0.2416(11) 0.042(5) Uani 1 1 d .
H2 H 0.4676 0.0295 0.2434 0.051 Uiso 1 1 calc R
C3 C 0.4632(8) 0.0941(8) 0.3232(12) 0.055(5) Uani 1 1 d .
H3 H 0.4783 0.0795 0.3788 0.066 Uiso 1 1 calc R
C4 C 0.4470(7) 0.1452(6) 0.3166(12) 0.057(5) Uani 1 1 d .
H4 H 0.4526 0.1647 0.3682 0.069 Uiso 1 1 calc R
C5 C 0.4235(8) 0.1670(7) 0.2377(13) 0.036(5) Uani 1 1 d .
H5 H 0.4112 0.2007 0.2356 0.043 Uiso 1 1 calc R
C6 C 0.4173(7) 0.1400(6) 0.1602(13) 0.033(4) Uani 1 1 d .
C7 C 0.3970(6) 0.1085(6) 0.0245(11) 0.038(4) Uani 1 1 d .
C8 C 0.3797(8) 0.1067(7) -0.0717(12) 0.035(5) Uani 1 1 d .
C9 C 0.3321(6) 0.1397(6) -0.1200(11) 0.044(5) Uani 1 1 d .
C10 C 0.3154(8) 0.1332(8) -0.2086(13) 0.055(6) Uani 1 1 d .
H10 H 0.2841 0.1519 -0.2398 0.066 Uiso 1 1 calc R
C11 C 0.3423(9) 0.0998(9) -0.2577(13) 0.073(6) Uani 1 1 d .
H11 H 0.3297 0.0973 -0.3194 0.087 Uiso 1 1 calc R
C12 C 0.3880(11) 0.0710(9) -0.2105(16) 0.076(7) Uani 1 1 d .
H12 H 0.4066 0.0484 -0.2402 0.091 Uiso 1 1 calc R
C13 C 0.4061(9) 0.0764(8) -0.1175(12) 0.059(6) Uani 1 1 d .
H13 H 0.4377 0.0579 -0.0868 0.071 Uiso 1 1 calc R
C14 C 0.4137(8) 0.0126(7) 0.0584(13) 0.038(4) Uani 1 1 d .
C15 C 0.4598(8) -0.0138(7) 0.0796(13) 0.044(5) Uani 1 1 d .
H15 H 0.4950 0.0015 0.1036 0.052 Uiso 1 1 calc R
C16 C 0.4549(10) -0.0686(8) 0.0647(13) 0.062(6) Uani 1 1 d .
H16 H 0.4875 -0.0889 0.0763 0.075 Uiso 1 1 calc R
C17 C 0.4007(8) -0.0901(7) 0.0325(14) 0.055(5) Uani 1 1 d .
H17 H 0.3956 -0.1250 0.0229 0.066 Uiso 1 1 calc R
C18 C 0.3527(10) -0.0546(9) 0.0151(14) 0.070(6) Uani 1 1 d .
H18 H 0.3157 -0.0675 -0.0020 0.084 Uiso 1 1 calc R
C19 C 0.3599(8) -0.0044(7) 0.0228(10) 0.046(4) Uani 1 1 d .
H19 H 0.3294 0.0180 0.0045 0.055 Uiso 1 1 calc R
C20 C 0.2566(7) 0.1723(6) 0.0722(12) 0.052(5) Uani 1 1 d .
H20 H 0.2577 0.1509 0.0248 0.062 Uiso 1 1 calc R
C21 C 0.2155(9) 0.1636(9) 0.1206(15) 0.065(6) Uani 1 1 d .
H21 H 0.1919 0.1351 0.1116 0.078 Uiso 1 1 calc R
C22 C 0.2128(10) 0.2013(11) 0.1837(19) 0.106(9) Uani 1 1 d .
H22 H 0.1831 0.1987 0.2122 0.127 Uiso 1 1 calc R
C23 C 0.2464(9) 0.2383(9) 0.2054(15) 0.092(8) Uani 1 1 d .
H23 H 0.2448 0.2610 0.2509 0.110 Uiso 1 1 calc R
C24 C 0.2877(9) 0.2420(8) 0.1528(14) 0.073(7) Uani 1 1 d .
H24 H 0.3121 0.2699 0.1635 0.088 Uiso 1 1 calc R
C25 C 0.3193(8) 0.2815(8) -0.0457(14) 0.075(6) Uani 1 1 d .
C26 C 0.3999(8) 0.2588(10) 0.0894(17) 0.167(15) Uani 1 1 d .
C27 C 0.4122(8) 0.2306(5) -0.0625(13) 0.051(5) Uani 1 1 d .
C28 C 0.0905(7) 0.1134(7) 0.2181(10) 0.036(4) Uani 1 1 d .
C29 C 0.0817(7) 0.0824(6) 0.1412(10) 0.046(5) Uani 1 1 d .
H29 H 0.0902 0.0478 0.1436 0.056 Uiso 1 1 calc R
C30 C 0.0590(7) 0.1084(7) 0.0609(8) 0.049(5) Uani 1 1 d .
H30 H 0.0547 0.0911 0.0072 0.059 Uiso 1 1 calc R
C31 C 0.0429(8) 0.1590(7) 0.0599(13) 0.041(6) Uani 1 1 d .
H31 H 0.0258 0.1738 0.0053 0.050 Uiso 1 1 calc R
C32 C 0.0504(6) 0.1868(6) 0.1307(11) 0.041(4) Uani 1 1 d .
H32 H 0.0405 0.2211 0.1279 0.049 Uiso 1 1 calc R
C33 C 0.0755(7) 0.1611(7) 0.2165(13) 0.036(5) Uani 1 1 d .
C34 C 0.1118(7) 0.1395(6) 0.3541(10) 0.036(5) Uani 1 1 d .
C35 C 0.1302(8) 0.1417(7) 0.4529(12) 0.038(5) Uani 1 1 d .
C36 C 0.1735(7) 0.1139(6) 0.5009(12) 0.042(5) Uani 1 1 d .
C37 C 0.1900(9) 0.1171(8) 0.5978(11) 0.068(6) Uani 1 1 d .
H37 H 0.2215 0.0997 0.6316 0.081 Uiso 1 1 calc R
C38 C 0.1572(11) 0.1467(8) 0.6352(13) 0.080(7) Uani 1 1 d .
H38 H 0.1657 0.1469 0.6972 0.096 Uiso 1 1 calc R
C39 C 0.1132(10) 0.1761(8) 0.5929(14) 0.067(5) Uani 1 1 d .
H39 H 0.0926 0.1955 0.6244 0.081 Uiso 1 1 calc R
C40 C 0.1000(9) 0.1764(8) 0.5018(14) 0.060(6) Uani 1 1 d .
H40 H 0.0720 0.1984 0.4703 0.072 Uiso 1 1 calc R
C41 C 0.0954(6) 0.2313(7) 0.3243(11) 0.035(4) Uani 1 1 d .
C42 C 0.1498(8) 0.2541(8) 0.3577(12) 0.055(5) Uani 1 1 d .
H42 H 0.1827 0.2342 0.3682 0.067 Uiso 1 1 calc R
C43 C 0.1540(7) 0.3076(7) 0.3753(13) 0.051(5) Uani 1 1 d .
H43 H 0.1892 0.3223 0.4020 0.061 Uiso 1 1 calc R
C44 C 0.1095(11) 0.3349(8) 0.3542(16) 0.067(7) Uani 1 1 d .
H44 H 0.1134 0.3696 0.3661 0.081 Uiso 1 1 calc R
C45 C 0.0554(10) 0.3168(7) 0.3148(15) 0.061(6) Uani 1 1 d .
H45 H 0.0251 0.3395 0.2965 0.073 Uiso 1 1 calc R
C46 C 0.0466(6) 0.2679(7) 0.3033(12) 0.042(5) Uani 1 1 d .
H46 H 0.0096 0.2558 0.2817 0.051 Uiso 1 1 calc R
C47 C 0.2505(8) 0.0758(7) 0.3052(12) 0.050(6) Uani 1 1 d .
H47 H 0.2473 0.0998 0.3480 0.060 Uiso 1 1 calc R
C48 C 0.2931(9) 0.0807(9) 0.2657(14) 0.089(7) Uani 1 1 d .
H48 H 0.3219 0.1042 0.2889 0.107 Uiso 1 1 calc R
C49 C 0.2968(8) 0.0537(7) 0.1943(15) 0.066(5) Uani 1 1 d .
H49 H 0.3246 0.0590 0.1630 0.079 Uiso 1 1 calc R
C50 C 0.2524(9) 0.0152(8) 0.1711(14) 0.078(7) Uani 1 1 d .
H50 H 0.2513 -0.0052 0.1216 0.094 Uiso 1 1 calc R
C51 C 0.2135(8) 0.0077(7) 0.2169(12) 0.063(6) Uani 1 1 d .
H51 H 0.1870 -0.0185 0.2014 0.075 Uiso 1 1 calc R
C52 C 0.1025(6) -0.0189(6) 0.2857(12) 0.041(5) Uani 1 1 d .
C53 C 0.1899(7) -0.0314(6) 0.4198(12) 0.042(5) Uani 1 1 d .
C54 C 0.0991(9) 0.0170(8) 0.4362(16) 0.076(7) Uani 1 1 d .
C55 C 0.0749(7) 0.3388(7) 0.7183(12) 0.039(4) Uani 1 1 d .
C56 C 0.0505(7) 0.3140(7) 0.6298(11) 0.042(5) Uani 1 1 d .
H56 H 0.0417 0.2795 0.6258 0.050 Uiso 1 1 calc R
C57 C 0.0424(6) 0.3409(7) 0.5621(11) 0.050(5) Uani 1 1 d .
H57 H 0.0244 0.3262 0.5078 0.060 Uiso 1 1 calc R
C58 C 0.0584(7) 0.3916(7) 0.5624(11) 0.053(5) Uani 1 1 d .
H58 H 0.0532 0.4089 0.5086 0.064 Uiso 1 1 calc R
C59 C 0.0826(7) 0.4176(7) 0.6435(11) 0.045(5) Uani 1 1 d .
H59 H 0.0928 0.4519 0.6456 0.054 Uiso 1 1 calc R
C60 C 0.0897(7) 0.3875(7) 0.7194(12) 0.036(4) Uani 1 1 d .
C61 C 0.1130(5) 0.3602(6) 0.8577(10) 0.034(4) Uani 1 1 d .
C62 C 0.1299(8) 0.3574(7) 0.9550(12) 0.044(5) Uani 1 1 d .
C63 C 0.1730(8) 0.3876(7) 0.9944(10) 0.048(4) Uani 1 1 d .
C64 C 0.1891(9) 0.3844(8) 1.0924(13) 0.061(6) Uani 1 1 d .
H64 H 0.2197 0.4034 1.1249 0.073 Uiso 1 1 calc R
C65 C 0.1602(11) 0.3548(8) 1.1339(13) 0.076(7) Uani 1 1 d .
H65 H 0.1723 0.3533 1.1957 0.091 Uiso 1 1 calc R
C66 C 0.1132(11) 0.3255(8) 1.0931(13) 0.069(6) Uani 1 1 d .
H66 H 0.0918 0.3083 1.1262 0.082 Uiso 1 1 calc R
C67 C 0.0995(8) 0.3230(8) 1.0017(13) 0.064(6) Uani 1 1 d .
H67 H 0.0721 0.3004 0.9707 0.077 Uiso 1 1 calc R
C68 C 0.0950(7) 0.2690(7) 0.8236(10) 0.031(4) Uani 1 1 d .
C69 C 0.0462(7) 0.2345(7) 0.8035(12) 0.049(4) Uani 1 1 d .
H69 H 0.0096 0.2476 0.7818 0.058 Uiso 1 1 calc R
C70 C 0.0534(8) 0.1840(8) 0.8159(14) 0.068(6) Uani 1 1 d .
H70 H 0.0220 0.1624 0.7999 0.081 Uiso 1 1 calc R
C71 C 0.1052(12) 0.1646(8) 0.8510(15) 0.076(8) Uani 1 1 d .
H71 H 0.1081 0.1295 0.8599 0.092 Uiso 1 1 calc R
C72 C 0.1522(10) 0.1915(7) 0.8737(13) 0.053(5) Uani 1 1 d .
H72 H 0.1870 0.1760 0.8995 0.063 Uiso 1 1 calc R
C73 C 0.1490(7) 0.2445(7) 0.8582(12) 0.053(5) Uani 1 1 d .
H73 H 0.1823 0.2638 0.8707 0.064 Uiso 1 1 calc R
C74 C 0.2149(8) 0.4923(6) 0.7142(11) 0.051(4) Uani 1 1 d .
H74 H 0.1885 0.5185 0.6980 0.061 Uiso 1 1 calc R
C75 C 0.2528(9) 0.4847(8) 0.6674(11) 0.062(6) Uani 1 1 d .
H75 H 0.2508 0.5040 0.6163 0.074 Uiso 1 1 calc R
C76 C 0.2973(10) 0.4473(10) 0.6933(18) 0.078(7) Uani 1 1 d .
H76 H 0.3258 0.4426 0.6631 0.094 Uiso 1 1 calc R
C77 C 0.2943(9) 0.4199(10) 0.7642(18) 0.098(9) Uani 1 1 d .
H77 H 0.3241 0.3975 0.7874 0.117 Uiso 1 1 calc R
C78 C 0.2506(8) 0.4225(7) 0.8050(13) 0.052(5) Uani 1 1 d .
H78 H 0.2465 0.3971 0.8448 0.062 Uiso 1 1 calc R
C79 C 0.1903(7) 0.5321(5) 0.9209(12) 0.039(5) Uani 1 1 d .
C80 C 0.1021(6) 0.5175(5) 0.7854(12) 0.043(5) Uani 1 1 d .
C81 C 0.0990(10) 0.4816(8) 0.9333(17) 0.069(6) Uani 1 1 d .
C82 C 0.4330(7) 0.5864(6) 0.1680(10) 0.033(4) Uani 1 1 d .
C83 C 0.4552(7) 0.5634(7) 0.2408(11) 0.042(5) Uani 1 1 d .
H83 H 0.4659 0.5293 0.2418 0.050 Uiso 1 1 calc R
C84 C 0.4633(8) 0.5938(8) 0.3246(10) 0.055(5) Uani 1 1 d .
H84 H 0.4776 0.5789 0.3801 0.066 Uiso 1 1 calc R
C85 C 0.4488(7) 0.6446(7) 0.3168(12) 0.043(5) Uani 1 1 d .
H85 H 0.4570 0.6646 0.3680 0.052 Uiso 1 1 calc R
C86 C 0.4232(6) 0.6669(6) 0.2382(11) 0.043(4) Uani 1 1 d .
H86 H 0.4097 0.7002 0.2366 0.052 Uiso 1 1 calc R
C87 C 0.4175(7) 0.6399(6) 0.1623(12) 0.035(4) Uani 1 1 d .
C88 C 0.3968(6) 0.6079(5) 0.0243(10) 0.032(4) Uani 1 1 d .
C89 C 0.3797(7) 0.6049(6) -0.0720(12) 0.046(4) Uani 1 1 d .
C90 C 0.3325(7) 0.6390(7) -0.1198(13) 0.042(5) Uani 1 1 d .
C91 C 0.3152(8) 0.6317(8) -0.2091(13) 0.058(6) Uani 1 1 d .
H91 H 0.2827 0.6491 -0.2401 0.070 Uiso 1 1 calc R
C92 C 0.3431(9) 0.5996(9) -0.2585(13) 0.076(7) Uani 1 1 d .
H92 H 0.3316 0.5977 -0.3204 0.092 Uiso 1 1 calc R
C93 C 0.3874(11) 0.5717(9) -0.2111(14) 0.084(7) Uani 1 1 d .
H93 H 0.4055 0.5486 -0.2406 0.101 Uiso 1 1 calc R
C94 C 0.4065(9) 0.5769(7) -0.1186(13) 0.055(6) Uani 1 1 d .
H94 H 0.4396 0.5598 -0.0892 0.066 Uiso 1 1 calc R
C95 C 0.4130(8) 0.5133(6) 0.0591(11) 0.039(4) Uani 1 1 d .
C96 C 0.4585(8) 0.4867(6) 0.0791(12) 0.050(5) Uani 1 1 d .
H96 H 0.4936 0.5024 0.1027 0.060 Uiso 1 1 calc R
C97 C 0.4557(10) 0.4331(7) 0.0652(12) 0.052(6) Uani 1 1 d .
H97 H 0.4889 0.4136 0.0768 0.062 Uiso 1 1 calc R
C98 C 0.4035(11) 0.4107(8) 0.0345(14) 0.064(6) Uani 1 1 d .
H98 H 0.3997 0.3756 0.0263 0.077 Uiso 1 1 calc R
C99 C 0.3538(10) 0.4444(8) 0.0152(15) 0.071(6) Uani 1 1 d .
H99 H 0.3173 0.4304 -0.0029 0.085 Uiso 1 1 calc R
C100 C 0.3598(8) 0.4948(7) 0.0232(11) 0.045(5) Uani 1 1 d .
H100 H 0.3286 0.5165 0.0049 0.053 Uiso 1 1 calc R
C101 C 0.2575(8) 0.6733(8) 0.0741(13) 0.056(6) Uani 1 1 d .
H101 H 0.2588 0.6518 0.0269 0.067 Uiso 1 1 calc R
C102 C 0.2155(9) 0.6643(10) 0.1206(16) 0.062(7) Uani 1 1 d .
H102 H 0.1909 0.6364 0.1103 0.074 Uiso 1 1 calc R
C103 C 0.2146(11) 0.7031(11) 0.1863(18) 0.091(9) Uani 1 1 d .
H103 H 0.1872 0.7002 0.2189 0.109 Uiso 1 1 calc R
C104 C 0.2480(11) 0.7403(9) 0.2026(17) 0.095(9) Uani 1 1 d .
H104 H 0.2450 0.7652 0.2439 0.114 Uiso 1 1 calc R
C105 C 0.2903(8) 0.7418(8) 0.1542(14) 0.080(7) Uani 1 1 d .
C106 C 0.4054(7) 0.7658(6) 0.0991(11) 0.045(4) Uani 1 1 d .
C107 C 0.3175(8) 0.7817(8) -0.0462(13) 0.073(6) Uani 1 1 d .
C108 C 0.4125(8) 0.7305(7) -0.0610(13) 0.048(5) Uani 1 1 d .
N1 N 0.3953(6) 0.1527(5) 0.0706(11) 0.035(4) Uani 1 1 d .
N2 N 0.4176(6) 0.0701(5) 0.0764(9) 0.039(4) Uani 1 1 d .
N3 N 0.2944(6) 0.2104(6) 0.0919(11) 0.041(4) Uani 1 1 d .
N4 N 0.1143(6) 0.0996(5) 0.3074(9) 0.035(3) Uani 1 1 d .
N5 N 0.0888(5) 0.1814(5) 0.3008(9) 0.036(3) Uani 1 1 d .
N6 N 0.2127(5) 0.0390(6) 0.2873(10) 0.038(4) Uani 1 1 d .
N7 N 0.1132(6) 0.4001(5) 0.8077(9) 0.033(4) Uani 1 1 d .
N8 N 0.0881(6) 0.3189(5) 0.7998(9) 0.035(3) Uani 1 1 d .
N9 N 0.2131(6) 0.4615(6) 0.7886(10) 0.040(4) Uani 1 1 d .
N10 N 0.3948(5) 0.6524(5) 0.0694(9) 0.037(3) Uani 1 1 d .
N11 N 0.4176(6) 0.5698(6) 0.0763(9) 0.036(4) Uani 1 1 d .
N12 N 0.2948(7) 0.7099(6) 0.0932(11) 0.048(4) Uani 1 1 d .
O1 O 0.2944(7) 0.3163(6) -0.0760(11) 0.080(5) Uani 1 1 d .
O2 O 0.4330(6) 0.2918(6) 0.1430(12) 0.095(6) Uani 1 1 d .
O3 O 0.4464(8) 0.2404(7) -0.0931(13) 0.113(7) Uani 1 1 d .
O4 O 0.3080(5) 0.1712(5) -0.0796(8) 0.044(3) Uani 1 1 d .
O5 O 0.0718(6) -0.0465(5) 0.2359(10) 0.085(5) Uani 1 1 d .
O6 O 0.2139(7) -0.0687(6) 0.4533(11) 0.085(5) Uani 1 1 d .
O7 O 0.0671(8) 0.0158(7) 0.4875(13) 0.101(6) Uani 1 1 d .
O8 O 0.2009(5) 0.0802(5) 0.4571(8) 0.042(3) Uani 1 1 d .
O9 O 0.2142(7) 0.5686(6) 0.9540(12) 0.090(5) Uani 1 1 d .
O10 O 0.0730(7) 0.5460(6) 0.7376(10) 0.087(5) Uani 1 1 d .
O11 O 0.0677(7) 0.4850(7) 0.9898(10) 0.085(5) Uani 1 1 d .
O12 O 0.2021(5) 0.4210(4) 0.9561(8) 0.044(3) Uani 1 1 d .
O13 O 0.4342(7) 0.7933(6) 0.1473(12) 0.090(6) Uani 1 1 d .
O14 O 0.2945(7) 0.8165(6) -0.0783(11) 0.086(5) Uani 1 1 d .
O15 O 0.4467(8) 0.7413(7) -0.0934(13) 0.118(7) Uani 1 1 d .
O16 O 0.3075(5) 0.6719(5) -0.0801(8) 0.047(3) Uani 1 1 d .

loop_
_atom_site_aniso_label
_atom_site_aniso_U_11
_atom_site_aniso_U_22
_atom_site_aniso_U_33
_atom_site_aniso_U_23
_atom_site_aniso_U_13
_atom_site_aniso_U_12
Re1 0.0356(4) 0.0334(4) 0.0464(5) 0.0067(4) 0.0114(4) 0.0027(4)
Re2 0.0360(5) 0.0335(4) 0.0465(5) 0.0067(4) 0.0119(4) 0.0035(4)
Re3 0.0354(5) 0.0340(4) 0.0459(5) -0.0069(4) 0.0113(4) -0.0034(4)
Re4 0.0361(4) 0.0328(4) 0.0464(5) 0.0074(4) 0.0119(4) 0.0038(4)
C1 0.026(9) 0.019(9) 0.036(11) 0.005(9) 0.003(8) 0.010(7)
C2 0.062(11) 0.034(8) 0.031(10) -0.015(7) 0.012(8) 0.002(7)
C3 0.071(12) 0.068(13) 0.026(11) -0.008(10) 0.011(9) -0.002(10)
C4 0.064(10) 0.034(8) 0.074(14) -0.020(9) 0.018(9) 0.000(7)
C5 0.035(12) 0.036(10) 0.042(13) -0.002(10) 0.020(10) 0.000(8)
C6 0.031(9) 0.025(8) 0.045(11) 0.014(8) 0.014(8) -0.003(7)
C7 0.033(8) 0.045(10) 0.037(9) -0.011(8) 0.013(7) -0.008(6)
C8 0.041(12) 0.029(10) 0.041(10) 0.009(9) 0.020(9) 0.012(8)
C9 0.047(8) 0.037(10) 0.043(10) 0.011(9) 0.002(7) 0.013(8)
C10 0.061(13) 0.056(13) 0.044(12) -0.006(10) 0.005(10) 0.022(10)
C11 0.076(15) 0.096(17) 0.038(11) 0.009(12) 0.000(10) 0.039(12)
C12 0.085(17) 0.069(14) 0.075(15) 0.010(12) 0.026(13) 0.038(12)
C13 0.079(12) 0.064(13) 0.027(10) 0.026(10) -0.002(9) 0.025(10)
C14 0.065(12) 0.016(8) 0.035(10) -0.003(8) 0.015(8) -0.005(8)
C15 0.047(13) 0.031(11) 0.053(12) -0.008(10) 0.013(10) -0.002(9)
C16 0.096(16) 0.043(12) 0.049(12) -0.004(10) 0.020(11) 0.009(11)
C17 0.071(12) 0.034(9) 0.058(13) -0.003(9) 0.012(10) -0.006(8)
C18 0.050(13) 0.106(16) 0.053(10) -0.005(11) 0.012(9) -0.034(12)
C19 0.052(11) 0.044(11) 0.039(8) 0.005(9) 0.007(7) 0.004(9)
C20 0.049(11) 0.066(10) 0.040(11) -0.002(9) 0.009(9) -0.025(8)
C21 0.049(13) 0.089(14) 0.067(13) -0.011(11) 0.032(10) -0.031(10)
C22 0.045(13) 0.17(2) 0.12(2) -0.016(19) 0.052(13) -0.011(14)
C23 0.094(14) 0.081(13) 0.138(19) -0.002(13) 0.100(14) -0.020(11)
C24 0.087(14) 0.049(11) 0.101(18) -0.013(12) 0.056(13) -0.031(9)
C25 0.038(10) 0.090(15) 0.091(12) -0.018(10) 0.005(8) 0.004(9)
C26 0.061(10) 0.25(3) 0.20(3) 0.20(2) 0.063(13) 0.083(14)
C27 0.061(11) 0.042(6) 0.062(10) 0.032(7) 0.039(8) 0.009(6)
C28 0.028(9) 0.036(11) 0.038(8) 0.013(8) -0.002(7) 0.010(8)
C29 0.052(10) 0.045(10) 0.038(9) -0.016(8) 0.004(8) -0.019(7)
C30 0.069(12) 0.050(13) 0.020(7) 0.015(8) -0.005(7) -0.006(9)
C31 0.050(14) 0.034(12) 0.037(13) 0.026(10) 0.005(10) 0.001(9)
C32 0.046(7) 0.040(10) 0.031(9) 0.019(8) 0.001(7) 0.000(7)
C33 0.029(10) 0.049(11) 0.028(11) 0.008(9) 0.002(8) 0.002(8)
C34 0.025(9) 0.048(11) 0.033(8) 0.033(8) 0.003(7) 0.026(7)
C35 0.047(12) 0.037(10) 0.032(11) -0.006(9) 0.014(9) 0.004(9)
C36 0.058(11) 0.029(8) 0.047(11) -0.014(8) 0.026(8) 0.016(7)
C37 0.104(14) 0.069(13) 0.026(8) 0.002(8) 0.009(8) -0.002(10)
C38 0.15(2) 0.055(14) 0.044(10) -0.006(10) 0.044(11) 0.020(13)
C39 0.085(12) 0.069(12) 0.052(12) 0.011(10) 0.025(9) 0.025(10)
C40 0.077(15) 0.053(13) 0.063(12) -0.010(10) 0.039(11) 0.019(11)
C41 0.027(8) 0.049(9) 0.030(9) 0.008(8) 0.007(7) 0.001(7)
C42 0.042(11) 0.053(13) 0.069(12) -0.021(11) 0.008(9) -0.014(9)
C43 0.050(8) 0.069(11) 0.031(10) -0.005(9) 0.003(7) 0.004(7)
C44 0.11(2) 0.043(12) 0.047(14) -0.009(10) 0.017(14) -0.031(11)
C45 0.084(16) 0.027(9) 0.074(15) -0.004(10) 0.026(12) 0.010(9)
C46 0.025(8) 0.051(11) 0.051(11) 0.010(9) 0.008(7) 0.010(7)
C47 0.041(12) 0.071(14) 0.046(10) -0.003(9) 0.026(9) 0.002(10)
C48 0.077(14) 0.118(15) 0.065(11) -0.014(11) 0.005(10) -0.044(11)
C49 0.054(11) 0.073(10) 0.085(14) 0.000(10) 0.044(10) -0.018(8)
C50 0.092(14) 0.066(12) 0.084(13) -0.033(10) 0.035(11) 0.015(10)
C51 0.055(12) 0.063(11) 0.071(12) -0.052(9) 0.017(9) 0.006(8)
C52 0.036(8) 0.011(9) 0.065(11) 0.013(8) -0.012(7) -0.022(7)
C53 0.048(10) 0.013(9) 0.057(12) 0.003(8) 0.000(8) 0.015(7)
C54 0.070(13) 0.061(13) 0.104(17) 0.006(12) 0.033(12) 0.035(10)
C55 0.029(8) 0.048(10) 0.039(10) -0.019(8) 0.007(7) 0.008(7)
C56 0.026(10) 0.048(10) 0.048(10) -0.027(9) 0.001(8) 0.003(8)
C57 0.033(7) 0.053(11) 0.058(11) -0.019(9) 0.002(6) -0.001(6)
C58 0.055(12) 0.074(13) 0.025(9) -0.003(10) -0.001(8) 0.020(10)
C59 0.049(11) 0.042(11) 0.040(10) -0.006(9) 0.002(8) 0.014(8)
C60 0.036(9) 0.054(11) 0.019(10) 0.013(9) 0.008(7) 0.019(7)
C61 0.035(6) 0.031(9) 0.038(9) -0.014(8) 0.014(6) -0.009(6)
C62 0.041(10) 0.056(11) 0.034(9) 0.002(9) 0.005(8) 0.005(9)
C63 0.072(12) 0.053(9) 0.023(6) 0.008(6) 0.021(7) 0.012(8)
C64 0.077(16) 0.053(12) 0.052(13) -0.014(11) 0.014(11) -0.029(12)
C65 0.13(2) 0.071(12) 0.029(9) -0.010(9) 0.018(11) -0.007(12)
C66 0.113(15) 0.067(13) 0.034(9) -0.002(9) 0.034(9) -0.019(11)
C67 0.075(12) 0.067(12) 0.065(13) 0.001(10) 0.042(10) -0.038(10)
C68 0.025(9) 0.031(11) 0.038(8) -0.003(8) 0.009(6) -0.006(7)
C69 0.029(9) 0.057(10) 0.061(11) -0.012(9) 0.014(8) -0.016(8)
C70 0.054(10) 0.073(14) 0.079(15) -0.013(12) 0.022(9) -0.018(9)
C71 0.13(2) 0.036(11) 0.072(12) -0.004(9) 0.039(13) 0.010(12)
C72 0.081(13) 0.028(9) 0.044(9) 0.014(7) 0.004(8) 0.028(9)
C73 0.029(9) 0.078(13) 0.051(11) 0.018(10) 0.005(8) 0.023(8)
C74 0.069(11) 0.042(8) 0.043(8) 0.013(7) 0.018(7) 0.004(7)
C75 0.068(13) 0.080(15) 0.043(9) 0.012(9) 0.025(9) -0.015(10)
C76 0.077(15) 0.075(17) 0.105(18) 0.027(15) 0.067(13) 0.025(12)
C77 0.060(13) 0.14(2) 0.098(19) 0.012(16) 0.025(13) 0.060(13)
C78 0.050(12) 0.052(11) 0.049(11) 0.010(9) 0.004(9) 0.002(8)
C79 0.033(11) 0.028(8) 0.051(11) -0.010(8) 0.002(8) -0.013(7)
C80 0.030(8) 0.026(7) 0.062(12) -0.009(7) -0.013(8) 0.011(6)
C81 0.072(14) 0.058(12) 0.083(14) -0.026(10) 0.032(11) -0.011(10)
C82 0.039(8) 0.028(8) 0.034(7) -0.004(6) 0.011(6) -0.004(6)
C83 0.046(10) 0.029(10) 0.053(9) -0.014(9) 0.016(8) 0.000(8)
C84 0.061(14) 0.066(13) 0.030(8) -0.005(9) -0.004(8) -0.006(10)
C85 0.042(12) 0.038(11) 0.054(13) -0.019(10) 0.021(10) 0.001(9)
C86 0.038(8) 0.036(9) 0.063(11) 0.006(9) 0.023(7) 0.010(6)
C87 0.027(8) 0.030(9) 0.051(11) 0.004(8) 0.017(7) -0.004(6)
C88 0.020(9) 0.029(6) 0.053(9) -0.021(6) 0.021(7) -0.003(6)
C89 0.061(10) 0.039(8) 0.040(10) 0.008(8) 0.014(8) 0.020(7)
C90 0.022(10) 0.055(11) 0.040(11) 0.023(10) -0.009(9) 0.006(8)
C91 0.064(12) 0.074(12) 0.029(11) 0.001(10) -0.005(9) 0.027(9)
C92 0.097(14) 0.091(16) 0.035(10) -0.021(10) 0.005(9) 0.024(12)
C93 0.129(18) 0.087(15) 0.048(11) -0.018(10) 0.045(11) 0.037(12)
C94 0.074(15) 0.048(11) 0.043(11) 0.007(9) 0.016(10) 0.020(10)
C95 0.057(11) 0.024(7) 0.039(9) 0.002(7) 0.019(8) 0.006(7)
C96 0.081(12) 0.019(7) 0.055(11) -0.007(8) 0.025(9) -0.005(8)
C97 0.057(16) 0.030(11) 0.064(11) 0.003(9) 0.005(10) 0.007(10)
C98 0.128(18) 0.026(10) 0.040(10) -0.001(9) 0.022(11) 0.009(11)
C99 0.095(14) 0.065(12) 0.056(10) -0.012(10) 0.027(10) -0.052(11)
C100 0.048(12) 0.055(11) 0.031(10) 0.016(9) 0.010(8) 0.014(9)
C101 0.056(11) 0.050(14) 0.058(13) -0.005(11) 0.006(9) -0.039(10)
C102 0.051(14) 0.072(16) 0.071(16) -0.008(13) 0.033(12) -0.022(11)
C103 0.085(19) 0.12(3) 0.087(17) -0.020(17) 0.053(15) -0.002(17)
C104 0.086(18) 0.053(9) 0.17(2) -0.050(12) 0.069(16) -0.008(11)
C105 0.062(11) 0.081(14) 0.123(17) -0.008(13) 0.072(11) -0.017(10)
C106 0.067(10) 0.025(7) 0.042(8) -0.011(6) 0.010(7) 0.011(7)
C107 0.086(12) 0.092(13) 0.039(10) 0.012(9) 0.014(9) -0.041(9)
C108 0.046(9) 0.042(10) 0.071(11) 0.032(9) 0.040(8) 0.011(7)
N1 0.032(8) 0.027(8) 0.044(10) -0.002(8) 0.007(7) -0.001(6)
N2 0.049(9) 0.039(9) 0.026(8) -0.008(7) 0.007(7) 0.006(7)
N3 0.053(10) 0.024(9) 0.049(11) -0.012(8) 0.017(8) -0.003(7)
N4 0.042(9) 0.022(7) 0.044(8) 0.011(6) 0.016(6) 0.004(6)
N5 0.035(7) 0.024(7) 0.047(9) 0.025(7) 0.009(6) 0.005(6)
N6 0.028(8) 0.050(9) 0.041(9) 0.010(8) 0.019(6) 0.009(6)
N7 0.030(9) 0.038(8) 0.035(9) -0.010(7) 0.016(7) -0.010(6)
N8 0.028(8) 0.038(8) 0.041(9) -0.008(7) 0.010(7) -0.006(6)
N9 0.029(9) 0.042(9) 0.050(9) 0.000(8) 0.010(7) -0.011(7)
N10 0.028(6) 0.050(7) 0.033(7) 0.005(6) 0.006(5) -0.004(5)
N11 0.037(9) 0.033(9) 0.037(9) -0.014(8) 0.006(7) 0.005(7)
N12 0.046(10) 0.040(8) 0.057(10) -0.004(8) 0.009(8) -0.013(7)
O1 0.096(11) 0.051(9) 0.085(13) 0.022(9) 0.008(9) 0.034(8)
O2 0.077(11) 0.068(9) 0.133(14) 0.040(9) 0.011(9) 0.019(8)
O3 0.105(13) 0.100(11) 0.173(18) 0.067(12) 0.109(13) 0.035(10)
O4 0.047(8) 0.048(8) 0.034(7) -0.013(6) 0.002(6) 0.016(6)
O5 0.075(10) 0.053(9) 0.094(10) 0.007(8) -0.041(8) -0.031(7)
O6 0.076(11) 0.055(10) 0.105(12) 0.025(9) -0.015(9) 0.012(8)
O7 0.096(12) 0.114(12) 0.120(13) 0.050(10) 0.075(10) 0.017(9)
O8 0.037(7) 0.052(8) 0.038(6) 0.005(6) 0.010(5) 0.001(6)
O9 0.086(11) 0.058(9) 0.112(13) -0.025(9) 0.000(9) -0.014(8)
O10 0.096(11) 0.050(9) 0.086(11) -0.007(8) -0.034(9) 0.037(8)
O11 0.095(10) 0.084(12) 0.098(8) -0.032(8) 0.064(7) -0.009(8)
O12 0.040(6) 0.042(7) 0.050(7) 0.008(6) 0.007(5) -0.002(5)
O13 0.088(11) 0.045(8) 0.116(13) -0.003(9) -0.014(10) -0.019(7)
O14 0.093(12) 0.046(9) 0.106(12) 0.022(8) -0.002(9) 0.032(8)
O15 0.130(13) 0.077(11) 0.184(18) 0.063(12) 0.108(12) 0.048(10)
O16 0.052(8) 0.048(7) 0.040(6) 0.001(6) 0.011(5) 0.019(6)

loop_
_atom_type_symbol
_atom_type_description
_atom_type_scat_dispersion_real
_atom_type_scat_dispersion_imag
_atom_type_scat_source
C C 0.0033 0.0016 'International Tables Vol C Tables 4.2.6.8 and 6.1.1.4'
H H 0.0000 0.0000 'International Tables Vol C Tables 4.2.6.8 and 6.1.1.4'
N N 0.0061 0.0033 'International Tables Vol C Tables 4.2.6.8 and 6.1.1.4'
O O 0.0106 0.0060 'International Tables Vol C Tables 4.2.6.8 and 6.1.1.4'
Re Re -1.0185 7.2310 'International Tables Vol C Tables 4.2.6.8 and 6.1.1.4'

loop_
_geom_angle_atom_site_label_1
_geom_angle_atom_site_label_2
_geom_angle_atom_site_label_3
_geom_angle
C26 Re1 C25 91.5(9)
C26 Re1 C27 89.4(10)
C25 Re1 C27 87.4(8)
C26 Re1 O4 174.9(7)
C25 Re1 O4 93.6(6)
C27 Re1 O4 90.7(6)
C26 Re1 N1 94.2(7)
C25 Re1 N1 174.3(7)
C27 Re1 N1 93.6(6)
O4 Re1 N1 80.7(5)
C26 Re1 N3 94.4(9)
C25 Re1 N3 93.3(8)
C27 Re1 N3 176.1(7)
O4 Re1 N3 85.4(5)
N1 Re1 N3 85.3(5)
C54 Re2 C53 89.3(8)
C54 Re2 C52 85.7(10)
C53 Re2 C52 86.0(7)
C54 Re2 O8 94.9(8)
C53 Re2 O8 95.7(6)
C52 Re2 O8 178.2(6)
C54 Re2 N4 97.5(7)
C53 Re2 N4 171.8(7)
C52 Re2 N4 99.1(6)
O8 Re2 N4 79.1(5)
C54 Re2 N6 178.7(8)
C53 Re2 N6 89.9(7)
C52 Re2 N6 95.2(7)
O8 Re2 N6 84.3(5)
N4 Re2 N6 83.3(5)
C81 Re3 C80 85.5(10)
C81 Re3 C79 90.4(8)
C80 Re3 C79 87.1(7)
C81 Re3 O12 95.9(9)
C80 Re3 O12 177.6(6)
C79 Re3 O12 94.8(6)
C81 Re3 N7 95.4(7)
C80 Re3 N7 97.9(6)
C79 Re3 N7 172.6(6)
O12 Re3 N7 80.0(5)
C81 Re3 N9 179.2(10)
C80 Re3 N9 95.4(7)
C79 Re3 N9 89.6(7)
O12 Re3 N9 83.2(5)
N7 Re3 N9 84.4(5)
C106 Re4 C107 90.5(7)
C106 Re4 C108 88.7(8)
C107 Re4 C108 88.6(7)
C106 Re4 O16 177.0(6)
C107 Re4 O16 92.4(6)
C108 Re4 O16 91.1(7)
C106 Re4 N10 96.2(6)
C107 Re4 N10 173.0(6)
C108 Re4 N10 93.1(6)
O16 Re4 N10 80.8(5)
C106 Re4 N12 94.5(6)
C107 Re4 N12 93.0(7)
C108 Re4 N12 176.4(7)
O16 Re4 N12 85.6(5)
N10 Re4 N12 84.9(5)
C2 C1 N2 134.6(16)
C2 C1 C6 124.9(17)
N2 C1 C6 100.5(16)
C1 C2 C3 116.4(15)
C1 C2 H2 121.7
C3 C2 H2 121.9
C4 C3 C2 119.5(17)
C4 C3 H3 120.3
C2 C3 H3 120.1
C5 C4 C3 121.7(16)
C5 C4 H4 119.3
C3 C4 H4 119.0
C4 C5 C6 120.5(16)
C4 C5 H5 119.3
C6 C5 H5 120.2
C5 C6 N1 132.8(16)
C5 C6 C1 116.8(16)
N1 C6 C1 110.4(16)
N2 C7 N1 112.9(14)
N2 C7 C8 125.3(16)
N1 C7 C8 121.8(16)
C13 C8 C7 121.0(16)
C13 C8 C9 119.5(17)
C7 C8 C9 119.5(16)
O4 C9 C10 122.1(14)
O4 C9 C8 121.6(15)
C10 C9 C8 116.3(17)
C9 C10 C11 124.4(17)
C9 C10 H10 117.9
C11 C10 H10 117.7
C12 C11 C10 117.6(19)
C12 C11 H11 120.6
C10 C11 H11 121.8
C11 C12 C13 119(2)
C11 C12 H12 121.4
C13 C12 H12 119.2
C8 C13 C12 122.7(18)
C8 C13 H13 118.5
C12 C13 H13 118.9
C15 C14 C19 127.6(18)
C15 C14 N2 118.3(17)
C19 C14 N2 114.1(16)
C14 C15 C16 117.5(19)
C14 C15 H15 121.9
C16 C15 H15 120.6
C17 C16 C15 119.2(19)
C17 C16 H16 120.1
C15 C16 H16 120.7
C16 C17 C18 115.9(19)
C16 C17 H17 122.1
C18 C17 H17 122.0
C19 C18 C17 122.4(19)
C19 C18 H18 118.9
C17 C18 H18 118.7
C18 C19 C14 117.0(17)
C18 C19 H19 121.1
C14 C19 H19 121.9
N3 C20 C21 122.2(18)
N3 C20 H20 118.2
C21 C20 H20 119.6
C22 C21 C20 115(2)
C22 C21 H21 123.0
C20 C21 H21 122.3
C23 C22 C21 126(2)
C23 C22 H22 116.1
C21 C22 H22 117.5
C22 C23 C24 113(2)
C22 C23 H23 123.6
C24 C23 H23 123.4
N3 C24 C23 126.7(18)
N3 C24 H24 117.0
C23 C24 H24 116.2
O1 C25 Re1 175(2)
O2 C26 Re1 173.0(19)
O3 C27 Re1 168(2)
C33 C28 C29 123.6(17)
C33 C28 N4 108.1(15)
C29 C28 N4 128.3(16)
C28 C29 C30 114.2(15)
C28 C29 H29 123.1
C30 C29 H29 122.6
C31 C30 C29 121.6(15)
C31 C30 H30 119.7
C29 C30 H30 118.7
C32 C31 C30 123.6(17)
C32 C31 H31 118.5
C30 C31 H31 117.9
C31 C32 C33 116.4(16)
C31 C32 H32 121.5
C33 C32 H32 122.1
C28 C33 N5 110.8(16)
C28 C33 C32 120.4(18)
N5 C33 C32 128.7(17)
N4 C34 N5 111.9(14)
N4 C34 C35 124.7(15)
N5 C34 C35 123.4(17)
C36 C35 C34 123.0(16)
C36 C35 C40 117.7(17)
C34 C35 C40 119.3(17)
C35 C36 O8 118.7(16)
C35 C36 C37 121.2(16)
O8 C36 C37 120.1(16)
C38 C37 C36 116.0(18)
C38 C37 H37 123.0
C36 C37 H37 120.9
C37 C38 C39 127.0(19)
C37 C38 H38 115.5
C39 C38 H38 117.4
C40 C39 C38 117(2)
C40 C39 H39 121.4
C38 C39 H39 121.1
C39 C40 C35 120.3(19)
C39 C40 H40 119.8
C35 C40 H40 119.9
N5 C41 C42 122.7(16)
N5 C41 C46 121.9(14)
C42 C41 C46 114.7(17)
C43 C42 C41 120.0(18)
C43 C42 H42 120.2
C41 C42 H42 119.8
C44 C43 C42 119.4(19)
C44 C43 H43 120.5
C42 C43 H43 120.1
C43 C44 C45 125(2)
C43 C44 H44 117.6
C45 C44 H44 117.6
C46 C45 C44 120(2)
C46 C45 H45 119.5
C44 C45 H45 120.5
C45 C46 C41 120.7(17)
C45 C46 H46 120.2
C41 C46 H46 119.1
N6 C47 C48 123.6(18)
N6 C47 H47 117.7
C48 C47 H47 118.7
C47 C48 C49 123.2(18)
C47 C48 H48 119.0
C49 C48 H48 117.7
C48 C49 C50 112.3(17)
C48 C49 H49 124.0
C50 C49 H49 123.7
C51 C50 C49 123.3(19)
C51 C50 H50 118.7
C49 C50 H50 118.0
C50 C51 N6 119.3(18)
C50 C51 H51 120.3
N6 C51 H51 120.4
O5 C52 Re2 177.4(18)
O6 C53 Re2 177.9(18)
O7 C54 Re2 172(2)
C60 C55 N8 111.5(16)
C60 C55 C56 118.2(18)
N8 C55 C56 130.1(17)
C57 C56 C55 118.1(17)
C57 C56 H56 121.0
C55 C56 H56 120.9
C56 C57 C58 124.0(17)
C56 C57 H57 118.5
C58 C57 H57 117.5
C57 C58 C59 121.2(16)
C57 C58 H58 119.3
C59 C58 H58 119.5
C58 C59 C60 114.2(17)
C58 C59 H59 123.4
C60 C59 H59 122.3
C55 C60 N7 106.6(16)
C55 C60 C59 124.1(17)
N7 C60 C59 129.3(17)
N7 C61 N8 107.3(14)
N7 C61 C62 127.7(15)
N8 C61 C62 124.8(15)
C63 C62 C61 115.5(16)
C63 C62 C67 124.9(17)
C61 C62 C67 119.6(16)
O12 C63 C62 128.2(15)
O12 C63 C64 117.1(16)
C62 C63 C64 114.6(16)
C65 C64 C63 120.0(19)
C65 C64 H64 119.5
C63 C64 H64 120.5
C66 C65 C64 125(2)
C66 C65 H65 117.1
C64 C65 H65 117.5
C65 C66 C67 117.2(18)
C65 C66 H66 120.9
C67 C66 H66 121.9
C66 C67 C62 117.3(17)
C66 C67 H67 121.5
C62 C67 H67 121.2
N8 C68 C73 124.9(16)
N8 C68 C69 120.1(15)
C73 C68 C69 114.5(17)
C70 C69 C68 120.9(16)
C70 C69 H69 119.6
C68 C69 H69 119.5
C69 C70 C71 121(2)
C69 C70 H70 119.4
C71 C70 H70 120.0
C72 C71 C70 124(2)
C72 C71 H71 118.0
C70 C71 H71 117.6
C71 C72 C73 119(2)
C71 C72 H72 120.0
C73 C72 H72 121.2
C72 C73 C68 120.8(18)
C72 C73 H73 119.7
C68 C73 H73 119.5
C75 C74 N9 121.9(17)
C75 C74 H74 119.2
N9 C74 H74 118.9
C74 C75 C76 121.4(19)
C74 C75 H75 119.3
C76 C75 H75 119.3
C77 C76 C75 114(2)
C77 C76 H76 123.1
C75 C76 H76 122.6
C78 C77 C76 124(2)
C78 C77 H77 118.0
C76 C77 H77 117.6
C77 C78 N9 121(2)
C77 C78 H78 119.0
N9 C78 H78 120.2
O9 C79 Re3 178.4(18)
O10 C80 Re3 177.3(15)
O11 C81 Re3 172(2)
C83 C82 N11 132.7(16)
C83 C82 C87 123.9(16)
N11 C82 C87 103.4(14)
C82 C83 C84 116.8(16)
C82 C83 H83 121.8
C84 C83 H83 121.3
C85 C84 C83 117.8(16)
C85 C84 H84 121.8
C83 C84 H84 120.4
C86 C85 C84 123.2(16)
C86 C85 H85 118.6
C84 C85 H85 118.1
C85 C86 C87 118.7(15)
C85 C86 H86 121.1
C87 C86 H86 120.2
C86 C87 N10 132.9(16)
C86 C87 C82 119.0(16)
N10 C87 C82 108.0(15)
N11 C88 N10 113.3(13)
N11 C88 C89 124.3(13)
N10 C88 C89 122.3(15)
C94 C89 C88 123.0(16)
C94 C89 C90 118.9(17)
C88 C89 C90 117.9(15)
O16 C90 C91 121.1(16)
O16 C90 C89 123.5(17)
C91 C90 C89 115.3(17)
C92 C91 C90 124.5(18)
C92 C91 H91 117.6
C90 C91 H91 117.8
C93 C92 C91 116.5(17)
C93 C92 H92 121.4
C91 C92 H92 122.1
C92 C93 C94 121.3(19)
C92 C93 H93 119.4
C94 C93 H93 119.2
C89 C94 C93 122.5(19)
C89 C94 H94 119.0
C93 C94 H94 118.6
C96 C95 C100 125.2(16)
C96 C95 N11 118.4(16)
C100 C95 N11 116.5(16)
C95 C96 C97 119.9(17)
C95 C96 H96 120.0
C97 C96 H96 120.0
C98 C97 C96 118.9(19)
C98 C97 H97 120.2
C96 C97 H97 120.8
C97 C98 C99 116.9(19)
C97 C98 H98 121.6
C99 C98 H98 121.4
C100 C99 C98 121.1(18)
C100 C99 H99 119.2
C98 C99 H99 119.6
C99 C100 C95 117.6(18)
C99 C100 H100 121.0
C95 C100 H100 121.4
N12 C101 C102 124(2)
N12 C101 H101 118.7
C102 C101 H101 117.5
C101 C102 C103 112(2)
C101 C102 H102 123.6
C103 C102 H102 123.9
C104 C103 C102 125(2)
C104 C103 H103 117.7
C102 C103 H103 117.3
C103 C104 C105 115(2)
C103 C104 H104 123.1
C105 C104 H104 121.5
N12 C105 C104 125.3(19)
O13 C106 Re4 176.2(17)
O14 C107 Re4 178(2)
O15 C108 Re4 168(2)
C7 N1 C6 105.3(14)
C7 N1 Re1 125.2(12)
C6 N1 Re1 129.3(12)
C7 N2 C1 111.0(14)
C7 N2 C14 130.5(15)
C1 N2 C14 116.6(14)
C24 N3 C20 116.4(17)
C24 N3 Re1 122.3(13)
C20 N3 Re1 120.9(13)
C34 N4 C28 106.3(14)
C34 N4 Re2 122.2(10)
C28 N4 Re2 131.5(12)
C41 N5 C33 127.9(14)
C41 N5 C34 126.4(15)
C33 N5 C34 102.8(14)
C47 N6 C51 117.7(16)
C47 N6 Re2 121.7(13)
C51 N6 Re2 120.7(13)
C61 N7 C60 109.5(14)
C61 N7 Re3 120.2(11)
C60 N7 Re3 130.3(12)
C55 N8 C68 128.3(15)
C55 N8 C61 105.1(14)
C68 N8 C61 123.5(15)
C78 N9 C74 115.6(16)
C78 N9 Re3 121.6(13)
C74 N9 Re3 122.7(12)
C88 N10 C87 105.2(13)
C88 N10 Re4 126.5(11)
C87 N10 Re4 128.1(11)
C88 N11 C82 110.1(13)
C88 N11 C95 130.2(14)
C82 N11 C95 117.4(14)
C105 N12 C101 117.9(18)
C105 N12 Re4 120.4(12)
C101 N12 Re4 121.4(14)
C9 O4 Re1 120.0(10)
C36 O8 Re2 117.8(10)
C63 O12 Re3 114.0(10)
C90 O16 Re4 119.3(11)

loop_
_geom_bond_atom_site_label_1
_geom_bond_atom_site_label_2
_geom_bond_distance
Re1 C26 1.64(3)
Re1 C25 1.91(2)
Re1 C27 1.967(19)
Re1 O4 2.125(13)
Re1 N1 2.149(14)
Re1 N3 2.210(16)
Re2 C54 1.81(2)
Re2 C53 1.886(15)
Re2 C52 1.911(16)
Re2 O8 2.132(12)
Re2 N4 2.200(13)
Re2 N6 2.221(14)
Re3 C81 1.78(2)
Re3 C80 1.895(14)
Re3 C79 1.909(14)
Re3 O12 2.115(11)
Re3 N7 2.213(14)
Re3 N9 2.212(15)
Re4 C106 1.894(17)
Re4 C107 1.93(2)
Re4 C108 1.955(15)
Re4 O16 2.122(12)
Re4 N10 2.146(13)
Re4 N12 2.217(17)
C1 C2 1.27(2)
C1 N2 1.45(2)
C1 C6 1.48(2)
C2 C3 1.47(2)
C2 H2 0.9300
C3 C4 1.39(2)
C3 H3 0.9300
C4 C5 1.34(2)
C4 H4 0.9300
C5 C6 1.37(2)
C5 H5 0.9300
C6 N1 1.40(2)
C7 N2 1.308(19)
C7 N1 1.368(19)
C7 C8 1.44(2)
C8 C13 1.33(2)
C8 C9 1.48(2)
C9 O4 1.26(2)
C9 C10 1.34(2)
C10 C11 1.42(2)
C10 H10 0.9300
C11 C12 1.39(3)
C11 H11 0.9300
C12 C13 1.40(3)
C12 H12 0.9300
C13 H13 0.9300
C14 C15 1.28(2)
C14 C19 1.35(2)
C14 N2 1.53(2)
C15 C16 1.46(2)
C15 H15 0.9300
C16 C17 1.40(3)
C16 H16 0.9300
C17 C18 1.46(3)
C17 H17 0.9300
C18 C19 1.33(2)
C18 H18 0.9300
C19 H19 0.9300
C20 N3 1.336(18)
C20 C21 1.40(2)
C20 H20 0.9300
C21 C22 1.40(3)
C21 H21 0.9300
C22 C23 1.26(3)
C22 H22 0.9300
C23 C24 1.44(2)
C23 H23 0.9300
C24 N3 1.29(2)
C24 H24 0.9300
C25 O1 1.13(2)
C26 O2 1.32(3)
C27 O3 1.08(2)
C28 C33 1.30(2)
C28 C29 1.414(19)
C28 N4 1.407(19)
C29 C30 1.41(2)
C29 H29 0.9300
C30 C31 1.38(2)
C30 H30 0.9300
C31 C32 1.29(2)
C31 H31 0.9300
C32 C33 1.48(2)
C32 H32 0.9300
C33 N5 1.37(2)
C34 N4 1.28(2)
C34 N5 1.404(17)
C34 C35 1.48(2)
C35 C36 1.34(2)
C35 C40 1.49(2)
C36 O8 1.378(18)
C36 C37 1.46(2)
C37 C38 1.34(3)
C37 H37 0.9300
C38 C39 1.34(3)
C38 H38 0.9300
C39 C40 1.37(3)
C39 H39 0.9300
C40 H40 0.9300
C41 N5 1.360(19)
C41 C42 1.42(2)
C41 C46 1.49(2)
C42 C43 1.43(2)
C42 H42 0.9300
C43 C44 1.26(3)
C43 H43 0.9300
C44 C45 1.38(3)
C44 H44 0.9300
C45 C46 1.31(2)
C45 H45 0.9300
C46 H46 0.9300
C47 N6 1.31(2)
C47 C48 1.33(3)
C47 H47 0.9300
C48 C49 1.33(3)
C48 H48 0.9300
C49 C50 1.45(3)
C49 H49 0.9300
C50 C51 1.32(3)
C50 H50 0.9300
C51 N6 1.37(2)
C51 H51 0.9300
C52 O5 1.177(18)
C53 O6 1.190(18)
C54 O7 1.24(2)
C55 C60 1.33(2)
C55 N8 1.33(2)
C55 C56 1.50(2)
C56 C57 1.24(2)
C56 H56 0.9300
C57 C58 1.38(2)
C57 H57 0.9300
C58 C59 1.42(2)
C58 H58 0.9300
C59 C60 1.39(2)
C59 H59 0.9300
C60 N7 1.39(2)
C61 N7 1.303(19)
C61 N8 1.440(17)
C61 C62 1.46(2)
C62 C63 1.33(2)
C62 C67 1.46(2)
C63 O12 1.349(18)
C63 C64 1.47(2)
C64 C65 1.31(3)
C64 H64 0.9300
C65 C66 1.39(3)
C65 H65 0.9300
C66 C67 1.37(3)
C66 H66 0.9300
C67 H67 0.9300
C68 N8 1.36(2)
C68 C73 1.43(2)
C68 C69 1.46(2)
C69 C70 1.34(2)
C69 H69 0.9300
C70 C71 1.34(3)
C70 H70 0.9300
C71 C72 1.31(3)
C71 H71 0.9300
C72 C73 1.41(2)
C72 H72 0.9300
C73 H73 0.9300
C74 C75 1.32(2)
C74 N9 1.42(2)
C74 H74 0.9300
C75 C76 1.44(3)
C75 H75 0.9300
C76 C77 1.33(3)
C76 H76 0.9300
C77 C78 1.36(3)
C77 H77 0.9300
C78 N9 1.35(2)
C78 H78 0.9300
C79 O9 1.169(18)
C80 O10 1.158(17)
C81 O11 1.29(2)
C82 C83 1.27(2)
C82 N11 1.443(19)
C82 C87 1.45(2)
C83 C84 1.49(2)
C83 H83 0.9300
C84 C85 1.38(2)
C84 H84 0.9300
C85 C86 1.36(2)
C85 H85 0.9300
C86 C87 1.35(2)
C86 H86 0.9300
C87 N10 1.44(2)
C88 N11 1.304(18)
C88 N10 1.367(17)
C88 C89 1.45(2)
C89 C94 1.31(2)
C89 C90 1.49(2)
C90 O16 1.29(2)
C90 C91 1.36(2)
C91 C92 1.42(3)
C91 H91 0.9300
C92 C93 1.35(3)
C92 H92 0.9300
C93 C94 1.40(3)
C93 H93 0.9300
C94 H94 0.9300
C95 C96 1.27(2)
C95 C100 1.36(2)
C95 N11 1.506(19)
C96 C97 1.42(2)
C96 H96 0.9300
C97 C98 1.37(3)
C97 H97 0.9300
C98 C99 1.46(3)
C98 H98 0.9300
C99 C100 1.33(2)
C99 H99 0.9300
C100 H100 0.9300
C101 N12 1.30(2)
C101 C102 1.40(3)
C101 H101 0.9300
C102 C103 1.44(3)
C102 H102 0.9300
C103 C104 1.25(3)
C103 H103 0.9300
C104 C105 1.41(3)
C104 H104 0.9300
C105 N12 1.29(2)
C106 O13 1.14(2)
C107 O14 1.12(2)
C108 O15 1.10(2)
